data_9015680
loop_
_publ_author_name
'Gibbs, G. V.'
'Breck, D. W.'
'Meagher, E. P.'

_publ_section_title
;
 Structural refinement of hydrous and anhydrous synthetic beryl,
 Al2(Be3Si6)O18 and emerald, Al1.9Cr0.1(Be3Si6)O18
 Note: anhydrous emerald
;
_journal_name_full Lithos
_journal_page_first 275
_journal_page_last 285
_journal_paper_doi 10.1016/S0024-4937(68)80044-1
_journal_volume 1
_journal_year 1968
_chemical_compound_source Synthetic
_chemical_formula_sum 'Al1.9 Be3 Cr0.1 O18 Si6'
_chemical_name_mineral Beryl
_space_group_IT_number 192
_symmetry_space_group_name_Hall '-P 6 2c'
_symmetry_space_group_name_H-M 'P 6/m c c'
_cell_angle_alpha 90
_cell_angle_beta 90
_cell_angle_gamma 120
_cell_length_a 9.219
_cell_length_b 9.219
_cell_length_c 9.198
_cell_formula_units_Z 2
_cell_volume 677.005
_database_code_amcsd 0019468
_exptl_crystal_density_diffrn 2.649
_cod_original_formula_sum '(Al1.9 Cr.1) Be3 Si6 O18'
_cod_database_code 9015680

loop_
_space_group_symop_operation_xyz
x,y,z
-x,-x+y,1/2+z
x,x-y,1/2-z
-x+y,-x,-z
x-y,x,z
-y,-x,1/2+z
y,x,1/2-z
y,-x+y,-z
-y,x-y,z
x-y,-y,1/2+z
-x+y,y,1/2-z
x,y,-z
-x,-y,z
x,x-y,1/2+z
-x,-x+y,1/2-z
x-y,x,-z
-x+y,-x,z
y,x,1/2+z
-y,-x,1/2-z
-y,x-y,-z
y,-x+y,z
-x+y,y,1/2+z
x-y,-y,1/2-z
-x,-y,-z

loop_
_atom_site_label
_atom_site_fract_x
_atom_site_fract_y
_atom_site_fract_z
_atom_site_occupancy
_atom_site_U_iso_or_equiv
Al 0.66667 0.33333 0.25000 0.95000 0.00545
Cr 0.66667 0.33333 0.25000 0.05000 0.00545
Be 0.50000 0.00000 0.25000 1.00000 0.00291
Si 0.38750 0.11600 0.00000 1.00000 0.00139
O1 0.31200 0.23730 0.00000 1.00000 0.00481
O2 0.49930 0.14560 0.14500 1.00000 0.00342

loop_
_cod_related_entry_id
_cod_related_entry_database
_cod_related_entry_code
1 AMCSD 0019468
